data_4114936
loop_
_publ_author_name
'Jun Lu'
'Jiajia Zhang'
'Xianfeng Shen'
'Douglas M. Ho'
'Robert A. Pascal'

_publ_section_title
;
 Octaphenylbiphenylene and Dodecaphenyltriptycene
;
_journal_name_full 'Journal of the American Chemical Society'
_journal_page_first 8035
_journal_page_last 8041
_journal_paper_doi 10.1021/ja0203723
_journal_volume 124
_journal_year 2002
_chemical_compound_source 'chemical synthesis'
_chemical_formula_moiety 'C60 H40'
_chemical_formula_structural 'C60 H40 . 2 C H2 Cl2'
_chemical_formula_sum 'C62 H44 Cl4'
_chemical_formula_weight 930.77
_chemical_name_systematic
; 
 Octaphenylbiphenylene 
;
_space_group_IT_number 60
_symmetry_cell_setting orthorhombic
_symmetry_space_group_name_Hall '-P 2n 2ab'
_symmetry_space_group_name_H-M 'P b c n'
_atom_sites_solution_hydrogens geom
_atom_sites_solution_primary direct
_atom_sites_solution_secondary difmap
_audit_creation_method SHELXL
_cell_angle_alpha 90.00
_cell_angle_beta 90.00
_cell_angle_gamma 90.00
_cell_formula_units_Z 4
_cell_length_a 18.6482(5)
_cell_length_b 24.2381(8)
_cell_length_c 10.5573(3)
_cell_measurement_reflns_used 20081
_cell_measurement_temperature 200(2)
_cell_measurement_theta_max 25.01
_cell_measurement_theta_min 1.38
_cell_volume 4771.9(2)
_computing_cell_refinement DENZO-SMN
_computing_data_collection 'Nonius COLLECT'
_computing_data_reduction DENZO-SMN
_computing_molecular_graphics 'Siemens SHELXTL'
_computing_publication_material 'Siemens SHELXTL'
_computing_structure_refinement 'Siemens SHELXTL'
_computing_structure_solution 'Siemens SHELXTL'
_diffrn_ambient_temperature 200(2)
_diffrn_measurement_device 'Nonius KappaCCD'
_diffrn_measurement_method 'omega scans; 500 0.5-degree frames; 360 sec/deg'
_diffrn_radiation_monochromator graphite
_diffrn_radiation_source 'fine-focus sealed tube'
_diffrn_radiation_type MoK\a
_diffrn_radiation_wavelength 0.71073
_diffrn_reflns_av_R_equivalents 0.063
_diffrn_reflns_av_sigmaI/netI 0.0514
_diffrn_reflns_limit_h_max 22
_diffrn_reflns_limit_h_min 0
_diffrn_reflns_limit_k_max 28
_diffrn_reflns_limit_k_min 0
_diffrn_reflns_limit_l_max 12
_diffrn_reflns_limit_l_min 0
_diffrn_reflns_number 20081
_diffrn_reflns_theta_max 25.01
_diffrn_reflns_theta_min 1.38
_diffrn_standards_number 0
_exptl_absorpt_coefficient_mu 0.289
_exptl_absorpt_correction_type none
_exptl_crystal_colour Colorless
_exptl_crystal_density_diffrn 1.296
_exptl_crystal_density_meas ?
_exptl_crystal_description Needle
_exptl_crystal_F_000 1936
_exptl_crystal_size_max 0.22
_exptl_crystal_size_mid 0.05
_exptl_crystal_size_min 0.05
_refine_diff_density_max 0.234
_refine_diff_density_min -0.542
_refine_diff_density_rms 0.055
_refine_ls_extinction_coef 0.0021(6)
_refine_ls_extinction_expression Fc^*^=kFc[1+0.001xFc^2^\l^3^/sin(2\q)]^-1/4^
_refine_ls_extinction_method SHELXL
_refine_ls_goodness_of_fit_all 1.018
_refine_ls_goodness_of_fit_obs 1.085
_refine_ls_hydrogen_treatment 'XYZ riding, U(H) = 1.2U(C)'
_refine_ls_matrix_type full
_refine_ls_number_parameters 311
_refine_ls_number_reflns 4217
_refine_ls_number_restraints 2
_refine_ls_restrained_S_all 1.018
_refine_ls_restrained_S_obs 1.084
_refine_ls_R_factor_all 0.1038
_refine_ls_R_factor_obs 0.0626
_refine_ls_shift/esd_max 0.000
_refine_ls_shift/esd_mean 0.000
_refine_ls_structure_factor_coef Fsqd
_refine_ls_weighting_details 'w=1/[\s^2^(Fo^2^)+(0.0823P)^2^+4.1516P] where P=(Fo^2^+2Fc^2^)/3'
_refine_ls_weighting_scheme calc
_refine_ls_wR_factor_all 0.1803
_refine_ls_wR_factor_obs 0.1531
_reflns_number_observed 2767
_reflns_number_total 4217
_reflns_observed_criterion >2sigma(I)
_cod_data_source_file ja0203723_2.cif
_cod_data_source_block 81new
_cod_depositor_comments
;
The following automatic conversions were performed:

'_exptl_crystal_density_meas' value 'none' was changed to '?' - the
value is perceived as not measured.

Automatic conversion script
Id: cif_fix_values 3008 2015-01-20 13:52:24Z robertas 

The following automatic conversions were performed:

'_refine_ls_weighting_scheme' value 'calc
w=1/[\s^2^(Fo^2^)+(0.0823P)^2^+4.1516P] where P=(Fo^2^+2Fc^2^)/3' was
changed to 'calc'. New tag '_refine_ls_weighting_details' was
created. The value of the new tag was set to
'w=1/[\s^2^(Fo^2^)+(0.0823P)^2^+4.1516P] where P=(Fo^2^+2Fc^2^)/3'.

Automatic conversion script
Id: cif_fix_values 3143 2015-03-26 13:38:13Z robertas 
;
_cod_database_code 4114936

loop_
_symmetry_equiv_pos_as_xyz
'x, y, z'
'-x+1/2, -y+1/2, z+1/2'
'-x, y, -z+1/2'
'x+1/2, -y+1/2, -z'
'-x, -y, -z'
'x-1/2, y-1/2, -z-1/2'
'x, -y, z-1/2'
'-x-1/2, y-1/2, z'

loop_
_atom_site_aniso_label
_atom_site_aniso_U_11
_atom_site_aniso_U_22
_atom_site_aniso_U_33
_atom_site_aniso_U_23
_atom_site_aniso_U_13
_atom_site_aniso_U_12
C1 0.0342(14) 0.0249(14) 0.0285(13) -0.0010(12) 0.0016(12) 0.0017(12)
C2 0.0310(15) 0.0251(14) 0.0282(14) -0.0019(11) 0.0007(11) 0.0016(12)
C3 0.0285(13) 0.0284(15) 0.0290(13) -0.0007(12) 0.0012(11) -0.0012(12)
C4 0.0297(14) 0.0252(14) 0.0270(13) 0.0009(12) 0.0024(11) 0.0009(12)
C5 0.0280(14) 0.0289(14) 0.0236(13) 0.0005(11) 0.0000(11) -0.0006(12)
C6 0.0310(14) 0.0266(14) 0.0263(13) -0.0008(12) 0.0008(11) -0.0017(12)
C7 0.033(2) 0.0247(14) 0.0321(14) -0.0026(12) -0.0036(12) 0.0012(12)
C8 0.047(2) 0.032(2) 0.0317(15) -0.0011(13) 0.0037(13) 0.0051(14)
C9 0.073(2) 0.038(2) 0.033(2) 0.0041(14) -0.001(2) 0.008(2)
C10 0.067(2) 0.036(2) 0.043(2) 0.0003(15) -0.009(2) 0.019(2)
C11 0.043(2) 0.037(2) 0.049(2) -0.006(2) 0.0028(15) 0.0126(14)
C12 0.040(2) 0.036(2) 0.037(2) 0.0018(13) 0.0035(13) 0.0028(14)
C13 0.0330(15) 0.0213(14) 0.0323(14) -0.0051(11) -0.0019(12) 0.0040(12)
C14 0.038(2) 0.0284(15) 0.0361(15) -0.0036(13) -0.0027(13) -0.0004(13)
C15 0.040(2) 0.036(2) 0.043(2) -0.0037(15) -0.0126(14) 0.0067(14)
C16 0.029(2) 0.045(2) 0.055(2) -0.010(2) -0.0051(15) 0.0067(14)
C17 0.034(2) 0.038(2) 0.044(2) -0.0075(14) 0.0050(14) 0.0003(13)
C18 0.034(2) 0.030(2) 0.0337(15) -0.0021(13) -0.0020(12) 0.0029(13)
C19 0.0305(15) 0.0204(13) 0.0355(15) -0.0042(12) -0.0020(12) -0.0003(12)
C20 0.035(2) 0.034(2) 0.0369(15) -0.0016(13) -0.0011(13) 0.0020(13)
C21 0.040(2) 0.040(2) 0.047(2) -0.004(2) -0.0098(15) 0.0070(15)
C22 0.029(2) 0.040(2) 0.071(2) -0.012(2) -0.010(2) 0.0000(14)
C23 0.034(2) 0.036(2) 0.062(2) -0.002(2) 0.010(2) -0.0062(14)
C24 0.039(2) 0.029(2) 0.040(2) -0.0010(13) 0.0008(13) -0.0013(13)
C25 0.0268(14) 0.0275(14) 0.040(2) -0.0042(13) 0.0051(12) 0.0013(12)
C26 0.037(2) 0.038(2) 0.045(2) -0.0084(14) -0.0012(14) -0.0009(14)
C27 0.042(2) 0.049(2) 0.066(2) -0.023(2) 0.000(2) -0.008(2)
C28 0.052(2) 0.033(2) 0.085(3) -0.007(2) 0.014(2) -0.012(2)
C29 0.051(2) 0.036(2) 0.068(2) 0.006(2) 0.014(2) -0.003(2)
C30 0.037(2) 0.033(2) 0.044(2) 0.0003(14) 0.0050(13) -0.0003(13)
Cl1S 0.1131(13) 0.175(2) 0.211(2) 0.016(2) 0.0527(13) 0.0327(13)
C1S 0.076(5) 0.094(6) 0.269(13) 0.000 0.030(7) 0.000
Cl2S 0.084(2) 0.164(3) 0.130(2) 0.086(2) 0.0202(13) 0.0070(14)
C2S 0.084(5) 0.079(5) 0.038(3) 0.000 -0.004(3) 0.000

loop_
_atom_site_label
_atom_site_type_symbol
_atom_site_fract_x
_atom_site_fract_y
_atom_site_fract_z
_atom_site_U_iso_or_equiv
_atom_site_thermal_displace_type
_atom_site_occupancy
_atom_site_calc_flag
_atom_site_refinement_flags
_atom_site_disorder_group
C1 C 0.03627(14) -0.00652(11) 0.2668(2) 0.0292(6) Uani 1 d . .
C2 C 0.07655(14) 0.04392(11) 0.2786(2) 0.0281(6) Uani 1 d . .
C3 C 0.03728(14) 0.09120(11) 0.2628(2) 0.0286(6) Uani 1 d . .
C4 C 0.03723(14) 0.15396(11) 0.2635(2) 0.0273(6) Uani 1 d . .
C5 C 0.07683(14) 0.20103(11) 0.2744(2) 0.0268(6) Uani 1 d . .
C6 C 0.03731(14) 0.25148(11) 0.2597(2) 0.0279(6) Uani 1 d . .
C7 C 0.07283(14) -0.06000(11) 0.2976(2) 0.0298(6) Uani 1 d . .
C8 C 0.0552(2) -0.08708(12) 0.4083(3) 0.0371(7) Uani 1 d . .
H8 H 0.0167(2) -0.07389(12) 0.4590(3) 0.045 Uiso 1 calc R .
C9 C 0.0933(2) -0.13350(13) 0.4462(3) 0.0483(8) Uani 1 d . .
H9 H 0.0810(2) -0.15165(13) 0.5230(3) 0.058 Uiso 1 calc R .
C10 C 0.1488(2) -0.15335(13) 0.3733(3) 0.0487(9) Uani 1 d . .
H10 H 0.1755(2) -0.18457(13) 0.4006(3) 0.058 Uiso 1 calc R .
C11 C 0.1654(2) -0.12795(12) 0.2613(3) 0.0431(8) Uani 1 d . .
H11 H 0.2027(2) -0.14231(12) 0.2095(3) 0.052 Uiso 1 calc R .
C12 C 0.1281(2) -0.08132(12) 0.2232(3) 0.0377(7) Uani 1 d . .
H12 H 0.1403(2) -0.06374(12) 0.1457(3) 0.045 Uiso 1 calc R .
C13 C 0.15523(14) 0.04426(10) 0.3049(2) 0.0289(6) Uani 1 d . .
C14 C 0.18429(15) 0.02076(11) 0.4133(3) 0.0340(7) Uani 1 d . .
H14 H 0.15356(15) 0.00332(11) 0.4729(3) 0.041 Uiso 1 calc R .
C15 C 0.2572(2) 0.02239(12) 0.4359(3) 0.0401(7) Uani 1 d . .
H15 H 0.2762(2) 0.00651(12) 0.5110(3) 0.048 Uiso 1 calc R .
C16 C 0.3025(2) 0.04709(13) 0.3494(3) 0.0430(8) Uani 1 d . .
H16 H 0.3527(2) 0.04833(13) 0.3650(3) 0.052 Uiso 1 calc R .
C17 C 0.2748(2) 0.06997(12) 0.2401(3) 0.0387(7) Uani 1 d . .
H17 H 0.3059(2) 0.08649(12) 0.1799(3) 0.046 Uiso 1 calc R .
C18 C 0.20178(15) 0.06891(11) 0.2182(3) 0.0326(7) Uani 1 d . .
H18 H 0.18305(15) 0.08514(11) 0.1433(3) 0.039 Uiso 1 calc R .
C19 C 0.15563(14) 0.20066(10) 0.2973(2) 0.0288(6) Uani 1 d . .
C20 C 0.18263(15) 0.17997(12) 0.4111(3) 0.0350(7) Uani 1 d . .
H20 H 0.15068(15) 0.16591(12) 0.4733(3) 0.042 Uiso 1 calc R .
C21 C 0.2557(2) 0.17985(13) 0.4338(3) 0.0423(8) Uani 1 d . .
H21 H 0.2736(2) 0.16600(13) 0.5118(3) 0.051 Uiso 1 calc R .
C22 C 0.3027(2) 0.19966(13) 0.3440(3) 0.0466(8) Uani 1 d . .
H22 H 0.3528(2) 0.19934(13) 0.3598(3) 0.056 Uiso 1 calc R .
C23 C 0.2766(2) 0.22002(13) 0.2307(3) 0.0436(8) Uani 1 d . .
H23 H 0.3089(2) 0.23365(13) 0.1685(3) 0.052 Uiso 1 calc R .
C24 C 0.2036(2) 0.22060(12) 0.2076(3) 0.0360(7) Uani 1 d . .
H24 H 0.1860(2) 0.23478(12) 0.1296(3) 0.043 Uiso 1 calc R .
C25 C 0.07688(14) 0.30549(11) 0.2608(3) 0.0313(6) Uani 1 d . .
C26 C 0.1166(2) 0.32250(13) 0.3654(3) 0.0400(7) Uani 1 d . .
H26 H 0.1192(2) 0.29971(13) 0.4385(3) 0.048 Uiso 1 calc R .
C27 C 0.1523(2) 0.37284(14) 0.3631(3) 0.0520(9) Uani 1 d . .
H27 H 0.1788(2) 0.38451(14) 0.4350(3) 0.062 Uiso 1 calc R .
C28 C 0.1494(2) 0.40575(14) 0.2576(4) 0.0569(10) Uani 1 d . .
H28 H 0.1742(2) 0.43999(14) 0.2566(4) 0.068 Uiso 1 calc R .
C29 C 0.1109(2) 0.38935(13) 0.1538(4) 0.0516(9) Uani 1 d . .
H29 H 0.1089(2) 0.41225(13) 0.0808(4) 0.062 Uiso 1 calc R .
C30 C 0.0750(2) 0.33962(12) 0.1551(3) 0.0382(7) Uani 1 d . .
H30 H 0.0485(2) 0.32851(12) 0.0826(3) 0.046 Uiso 1 calc R .
Cl1S Cl 0.46912(10) 0.05202(9) 0.1247(2) 0.1663(9) Uani 1 d . .
C1S C 0.5000 0.0112(4) 0.2500 0.146(4) Uani 1 d S .
H1SA H 0.5394 -0.0128(4) 0.2197 0.176 Uiso 0.50 calc PR .
H1SB H 0.4606 -0.0128(4) 0.2803 0.176 Uiso 0.50 calc PR .
Cl2S Cl 0.01595(12) 0.25574(12) 0.6132(3) 0.1262(15) Uani 0.782(7) d P 1
C2S C 0.0000 0.2232(3) 0.7500 0.067(2) Uani 0.782(7) d SP 1
H2SA H 0.0417 0.1987(3) 0.7652 0.080 Uiso 0.391(3) calc PR 1
H2SB H -0.0417 0.1987(3) 0.7348 0.080 Uiso 0.391(3) calc PR 1
C3S C 0.0260(32) 0.3048(8) 0.6659(31) 0.066(3) Uiso 0.109(3) d PD 2
H3SA H 0.0739(32) 0.3220(8) 0.6741(31) 0.080 Uiso 0.109(3) calc PR 2
H3SB H -0.0038(32) 0.3275(8) 0.6082(31) 0.080 Uiso 0.109(3) calc PR 2
Cl3S Cl -0.0156(10) 0.2974(6) 0.8154(14) 0.083(3) Uiso 0.109(3) d PD 2
Cl4S Cl 0.0329(10) 0.2360(7) 0.6105(17) 0.083(3) Uiso 0.109(3) d PD 2

loop_
_atom_type_symbol
_atom_type_description
_atom_type_scat_dispersion_real
_atom_type_scat_dispersion_imag
_atom_type_scat_source
C C 0.0033 0.0016 'International Tables Vol C Tables 4.2.6.8 and 6.1.1.4'
H H 0.0000 0.0000 'International Tables Vol C Tables 4.2.6.8 and 6.1.1.4'
Cl Cl 0.1484 0.1585 'International Tables Vol C Tables 4.2.6.8 and 6.1.1.4'

loop_
_geom_angle_atom_site_label_1
_geom_angle_atom_site_label_2
_geom_angle_atom_site_label_3
_geom_angle
_geom_angle_site_symmetry_1
_geom_angle_site_symmetry_3
C1 C1 C2 121.77(15) 3 .
C1 C1 C7 119.64(15) 3 .
C2 C1 C7 118.5(2) . .
C3 C2 C1 114.9(2) . .
C3 C2 C13 122.9(2) . .
C1 C2 C13 122.2(2) . .
C2 C3 C3 123.2(2) . 3
C2 C3 C4 146.7(2) . .
C3 C3 C4 90.02(14) 3 .
C5 C4 C4 123.2(2) . 3
C5 C4 C3 146.8(2) . .
C4 C4 C3 89.98(14) 3 .
C4 C5 C6 115.2(2) . .
C4 C5 C19 122.9(2) . .
C6 C5 C19 121.9(2) . .
C6 C6 C5 121.56(15) 3 .
C6 C6 C25 119.14(15) 3 .
C5 C6 C25 119.3(2) . .
C8 C7 C12 118.5(3) . .
C8 C7 C1 119.1(2) . .
C12 C7 C1 122.2(2) . .
C7 C8 C9 120.5(3) . .
C7 C8 H8 119.8(2) . .
C9 C8 H8 119.8(2) . .
C10 C9 C8 120.4(3) . .
C10 C9 H9 119.8(2) . .
C8 C9 H9 119.8(2) . .
C11 C10 C9 119.8(3) . .
C11 C10 H10 120.1(2) . .
C9 C10 H10 120.1(2) . .
C10 C11 C12 120.2(3) . .
C10 C11 H11 119.9(2) . .
C12 C11 H11 119.9(2) . .
C11 C12 C7 120.6(3) . .
C11 C12 H12 119.7(2) . .
C7 C12 H12 119.7(2) . .
C14 C13 C18 118.3(3) . .
C14 C13 C2 122.3(2) . .
C18 C13 C2 119.4(2) . .
C15 C14 C13 121.0(3) . .
C15 C14 H14 119.5(2) . .
C13 C14 H14 119.5(2) . .
C16 C15 C14 120.0(3) . .
C16 C15 H15 120.0(2) . .
C14 C15 H15 120.0(2) . .
C15 C16 C17 119.8(3) . .
C15 C16 H16 120.1(2) . .
C17 C16 H16 120.1(2) . .
C18 C17 C16 120.1(3) . .
C18 C17 H17 119.9(2) . .
C16 C17 H17 119.9(2) . .
C17 C18 C13 120.7(3) . .
C17 C18 H18 119.6(2) . .
C13 C18 H18 119.6(2) . .
C24 C19 C20 118.7(3) . .
C24 C19 C5 121.5(2) . .
C20 C19 C5 119.9(2) . .
C21 C20 C19 120.3(3) . .
C21 C20 H20 119.8(2) . .
C19 C20 H20 119.8(2) . .
C22 C21 C20 120.5(3) . .
C22 C21 H21 119.8(2) . .
C20 C21 H21 119.8(2) . .
C21 C22 C23 119.7(3) . .
C21 C22 H22 120.1(2) . .
C23 C22 H22 120.1(2) . .
C22 C23 C24 120.2(3) . .
C22 C23 H23 119.9(2) . .
C24 C23 H23 119.9(2) . .
C23 C24 C19 120.7(3) . .
C23 C24 H24 119.7(2) . .
C19 C24 H24 119.7(2) . .
C30 C25 C26 118.3(3) . .
C30 C25 C6 120.0(3) . .
C26 C25 C6 121.7(3) . .
C27 C26 C25 120.0(3) . .
C27 C26 H26 120.0(2) . .
C25 C26 H26 120.0(2) . .
C28 C27 C26 120.4(3) . .
C28 C27 H27 119.8(2) . .
C26 C27 H27 119.8(2) . .
C29 C28 C27 120.1(3) . .
C29 C28 H28 119.9(2) . .
C27 C28 H28 119.9(2) . .
C28 C29 C30 120.0(3) . .
C28 C29 H29 120.0(2) . .
C30 C29 H29 120.0(2) . .
C29 C30 C25 121.1(3) . .
C29 C30 H30 119.5(2) . .
C25 C30 H30 119.5(2) . .
Cl1S C1S Cl1S 111.1(5) . 3_655
Cl1S C1S H1SA 109.41(14) . .
Cl1S C1S H1SA 109.41(15) 3_655 .
Cl1S C1S H1SB 109.41(15) . .
Cl1S C1S H1SB 109.41(14) 3_655 .
H1SA C1S H1SB 108.0 . .
Cl2S C2S Cl2S 123.7(5) . 3_556
Cl2S C2S H2SA 106.4(2) . .
Cl2S C2S H2SA 106.4(2) 3_556 .
Cl2S C2S H2SB 106.4(2) . .
Cl2S C2S H2SB 106.4(2) 3_556 .
H2SA C2S H2SB 106.5 . .
Cl3S C3S Cl4S 103.3(13) . .
Cl3S C3S H3SA 111.1(15) . .
Cl4S C3S H3SA 111.1(19) . .
Cl3S C3S H3SB 111.1(16) . .
Cl4S C3S H3SB 111.1(19) . .
H3SA C3S H3SB 109.1 . .
C3S Cl3S Cl3S 141.2(71) 3_556 3_556
C3S Cl3S Cl4S 95.2(50) 3_556 3_556
Cl3S Cl3S Cl4S 119.7(8) 3_556 3_556
C3S Cl3S C3S 137.4(57) 3_556 .
Cl3S Cl3S C3S 6.7(14) 3_556 .
Cl4S Cl3S C3S 125.4(14) 3_556 .
Cl3S Cl4S C3S 10.7(11) 3_556 .

loop_
_geom_bond_atom_site_label_1
_geom_bond_atom_site_label_2
_geom_bond_distance
_geom_bond_site_symmetry_2
C1 C1 1.398(5) 3
C1 C2 1.440(4) .
C1 C7 1.500(4) .
C2 C3 1.370(4) .
C2 C13 1.493(4) .
C3 C3 1.417(5) 3
C3 C4 1.521(4) .
C4 C5 1.364(4) .
C4 C4 1.418(5) 3
C5 C6 1.436(4) .
C5 C19 1.489(4) .
C6 C6 1.407(5) 3
C6 C25 1.503(4) .
C7 C8 1.381(4) .
C7 C12 1.395(4) .
C8 C9 1.390(4) .
C8 H8 0.95 .
C9 C10 1.377(5) .
C9 H9 0.95 .
C10 C11 1.368(4) .
C10 H10 0.95 .
C11 C12 1.387(4) .
C11 H11 0.95 .
C12 H12 0.95 .
C13 C14 1.389(4) .
C13 C18 1.396(4) .
C14 C15 1.381(4) .
C14 H14 0.95 .
C15 C16 1.381(4) .
C15 H15 0.95 .
C16 C17 1.381(4) .
C16 H16 0.95 .
C17 C18 1.380(4) .
C17 H17 0.95 .
C18 H18 0.95 .
C19 C24 1.389(4) .
C19 C20 1.396(4) .
C20 C21 1.384(4) .
C20 H20 0.95 .
C21 C22 1.377(4) .
C21 H21 0.95 .
C22 C23 1.383(5) .
C22 H22 0.95 .
C23 C24 1.383(4) .
C23 H23 0.95 .
C24 H24 0.95 .
C25 C30 1.390(4) .
C25 C26 1.392(4) .
C26 C27 1.390(4) .
C26 H26 0.95 .
C27 C28 1.370(5) .
C27 H27 0.95 .
C28 C29 1.370(5) .
C28 H28 0.95 .
C29 C30 1.379(4) .
C29 H29 0.95 .
C30 H30 0.95 .
Cl1S C1S 1.749(5) .
C1S Cl1S 1.749(5) 3_655
C1S H1SA 0.99 .
C1S H1SB 0.99 .
Cl2S C2S 1.673(4) .
C2S Cl2S 1.673(4) 3_556
C2S H2SA 0.99 .
C2S H2SB 0.99 .
C3S Cl3S 1.768(10) .
C3S Cl4S 1.771(10) .
C3S H3SA 0.99 .
C3S H3SB 0.99 .
Cl3S C3S 0.33(3) 3_556
Cl3S Cl3S 1.50(3) 3_556
Cl3S Cl4S 1.71(2) 3_556
Cl4S Cl3S 1.71(2) 3_556

loop_
_geom_torsion_atom_site_label_1
_geom_torsion_atom_site_label_2
_geom_torsion_atom_site_label_3
_geom_torsion_atom_site_label_4
_geom_torsion
_geom_torsion_site_symmetry_1
_geom_torsion_site_symmetry_4
C1 C1 C2 C3 4.1(4) 3 .
C7 C1 C2 C3 -172.9(2) . .
C1 C1 C2 C13 -175.4(3) 3 .
C7 C1 C2 C13 7.6(4) . .
C1 C2 C3 C3 0.2(4) . 3
C13 C2 C3 C3 179.6(3) . 3
C1 C2 C3 C4 177.5(4) . .
C13 C2 C3 C4 -3.0(6) . .
C2 C3 C4 C5 4.8(8) . .
C3 C3 C4 C5 -177.4(4) 3 .
C2 C3 C4 C4 -178.4(4) . 3
C3 C3 C4 C4 -0.6(3) 3 3
C4 C4 C5 C6 1.6(4) 3 .
C3 C4 C5 C6 177.7(4) . .
C4 C4 C5 C19 -177.3(3) 3 .
C3 C4 C5 C19 -1.1(6) . .
C4 C5 C6 C6 2.2(4) . 3
C19 C5 C6 C6 -178.9(3) . 3
C4 C5 C6 C25 -175.7(2) . .
C19 C5 C6 C25 3.2(4) . .
C1 C1 C7 C8 -70.2(4) 3 .
C2 C1 C7 C8 106.8(3) . .
C1 C1 C7 C12 114.8(4) 3 .
C2 C1 C7 C12 -68.1(3) . .
C12 C7 C8 C9 2.0(4) . .
C1 C7 C8 C9 -173.2(3) . .
C7 C8 C9 C10 -0.5(5) . .
C8 C9 C10 C11 -1.5(5) . .
C9 C10 C11 C12 2.1(5) . .
C10 C11 C12 C7 -0.6(5) . .
C8 C7 C12 C11 -1.4(4) . .
C1 C7 C12 C11 173.6(3) . .
C3 C2 C13 C14 120.6(3) . .
C1 C2 C13 C14 -60.0(4) . .
C3 C2 C13 C18 -59.4(4) . .
C1 C2 C13 C18 120.0(3) . .
C18 C13 C14 C15 0.9(4) . .
C2 C13 C14 C15 -179.1(3) . .
C13 C14 C15 C16 -0.7(4) . .
C14 C15 C16 C17 -0.2(4) . .
C15 C16 C17 C18 0.9(4) . .
C16 C17 C18 C13 -0.8(4) . .
C14 C13 C18 C17 -0.2(4) . .
C2 C13 C18 C17 179.8(2) . .
C4 C5 C19 C24 114.7(3) . .
C6 C5 C19 C24 -64.1(3) . .
C4 C5 C19 C20 -65.4(4) . .
C6 C5 C19 C20 115.8(3) . .
C24 C19 C20 C21 0.5(4) . .
C5 C19 C20 C21 -179.5(3) . .
C19 C20 C21 C22 -0.6(4) . .
C20 C21 C22 C23 0.3(5) . .
C21 C22 C23 C24 0.1(5) . .
C22 C23 C24 C19 -0.2(4) . .
C20 C19 C24 C23 -0.1(4) . .
C5 C19 C24 C23 179.9(3) . .
C6 C6 C25 C30 -59.3(4) 3 .
C5 C6 C25 C30 118.7(3) . .
C6 C6 C25 C26 121.3(3) 3 .
C5 C6 C25 C26 -60.7(3) . .
C30 C25 C26 C27 0.8(4) . .
C6 C25 C26 C27 -179.8(3) . .
C25 C26 C27 C28 -0.7(5) . .
C26 C27 C28 C29 0.4(5) . .
C27 C28 C29 C30 -0.1(5) . .
C28 C29 C30 C25 0.2(5) . .
C26 C25 C30 C29 -0.5(4) . .
C6 C25 C30 C29 -179.9(3) . .
Cl4S C3S Cl3S C3S -152.5(211) . 3_556
Cl4S C3S Cl3S Cl3S -24.9(194) . 3_556
Cl4S C3S Cl3S Cl4S 6.9(34) . 3_556
Cl3S C3S Cl4S Cl3S 13.5(116) . 3_556
